data_1552037
loop_
_publ_author_name
'Jurt, Pascal'
'Salnikov, Oleg'
'Gianetti, Thomas L.'
'Chukanov, Nikita'
'Baker, Matthew G.'
'Le Corre, Gr\'egoire'
'Borger, Jaap E.'
'Verel, Ren\'e'
'Gauthier, S\'ebastien'
'Fuhr, Olaf'
'Kovtunov, Kirill V.'
'Fedorov, Alexey'
'Fenske, Dieter'
'Koptyug, Igor V.'
'Gr\"utzmacher, Hansj\"org'

_publ_section_title
;
 Low-valent Homobimetallic Rh Complexes: Influence of Ligands on the
 Structure and the Intramolecular Reactivity of Rh--H Intermediates
;
_journal_name_full 'Chemical Science'
_journal_paper_doi 10.1039/C9SC02683E
_journal_year 2019
_chemical_formula_moiety '0.22(C39 H37 F6 O6 P Rh2 S2 Si2)'
_chemical_formula_sum 'C8.67 H8.22 F1.33 O1.33 P0.22 Rh0.44 S0.44 Si0.44'
_chemical_formula_weight 238.39
_space_group_crystal_system triclinic
_space_group_IT_number 2
_space_group_name_Hall '-P 1'
_space_group_name_H-M_alt 'P -1'
_symmetry_space_group_name_Hall '-P 1'
_symmetry_space_group_name_H-M 'P -1'
_atom_sites_solution_hydrogens geom
_atom_sites_solution_primary dual
_audit_creation_date 2019-05-29
_audit_creation_method
;
Olex2 1.2
(compiled 2018.05.29 svn.r3508 for OlexSys, GUI svn.r5506)
;
_audit_update_record
;
2019-05-29 deposited with the CCDC.    2019-07-08 downloaded from the CCDC.
;
_cell_angle_alpha 90.049(2)
_cell_angle_beta 96.419(2)
_cell_angle_gamma 91.948(2)
_cell_formula_units_Z 9
_cell_length_a 10.5393(3)
_cell_length_b 13.5890(4)
_cell_length_c 15.1402(4)
_cell_measurement_reflns_used 15752
_cell_measurement_temperature 100.01(10)
_cell_measurement_theta_max 32.3570
_cell_measurement_theta_min 3.0590
_cell_volume 2153.49(11)
_computing_cell_refinement 'CrysAlis RED, Oxford Diffraction Ltd.'
_computing_data_collection 'CrysAlis CCD, Oxford Diffraction Ltd.'
_computing_data_reduction 'CrysAlis RED, Oxford Diffraction Ltd.'
_computing_molecular_graphics 'Olex2 (Dolomanov et al., 2009)'
_computing_publication_material 'Olex2 (Dolomanov et al., 2009)'
_computing_structure_refinement 'ShelXL (Sheldrick, 2015)'
_computing_structure_solution 'ShelXT (Sheldrick, 2015)'
_diffrn_ambient_environment N~2~
_diffrn_ambient_temperature 100.01(10)
_diffrn_detector 'Oxford Diffraction Sapphire 3'
_diffrn_detector_area_resol_mean 8.26
_diffrn_detector_type 'CCD area detector'
_diffrn_measured_fraction_theta_full 0.998
_diffrn_measured_fraction_theta_max 0.992
_diffrn_measurement_details
;
List of Runs (angles in degrees, time in seconds):

  # Type    Start    End  Width  t~exp~   \w     \q     \k     \f   Frames
#--------------------------------------------------------------------------
  1  \w    -63.00  47.00   1.00    2.42    --  -25.15  19.00 150.00  110
  2  \w    -54.00  44.00   1.00    2.42    --  -25.15  77.00 -30.00   98
  3  \w   -100.00 -32.00   1.00    2.42    --  -25.15 179.00-180.00   68
  4  \w    -94.00  -7.00   1.00    2.42    --  -25.15 -57.00 -30.00   87
  5  \w    -94.00   3.00   1.00    2.42    --  -25.15 -77.00-150.00   97
  6  \w      0.00  83.00   1.00    2.42    --   25.62-129.00 179.00   83
  7  \w    -25.00  66.00   1.00    2.42    --   25.62 -99.00  30.00   91
  8  \w    -94.00   3.00   1.00    2.42    --  -25.15 -77.00  30.00   97
  9  \w    -94.00  -7.00   1.00    2.42    --  -25.15 -57.00 120.00   87
 10  \w    -94.00  -7.00   1.00    2.42    --  -25.15 -57.00 -90.00   87
 11  \w    -94.00  -7.00   1.00    2.42    --  -25.15 -57.00  60.00   87
 12  \w    -44.00  54.00   1.00    2.42    --   25.62 -77.00-120.00   98
 13  \w     34.00 100.00   1.00    2.42    --   25.62 179.00 -60.00   66
 14  \w      3.00  49.00   1.00    2.42    --   25.62  38.00-180.00   46
;
_diffrn_measurement_device 'kappa-stage diffractometer'
_diffrn_measurement_device_type 'Oxford Diffraction Xcalibur S'
_diffrn_measurement_method '\w and \f scans'
_diffrn_orient_matrix_type 'CrysAlisPro convention (1999,Acta A55,543-557)'
_diffrn_orient_matrix_UB_11 0.0152109000
_diffrn_orient_matrix_UB_12 -0.0300316000
_diffrn_orient_matrix_UB_13 0.0377406000
_diffrn_orient_matrix_UB_21 -0.0022800000
_diffrn_orient_matrix_UB_22 0.0414956000
_diffrn_orient_matrix_UB_23 0.0281594000
_diffrn_orient_matrix_UB_31 -0.0659960000
_diffrn_orient_matrix_UB_32 -0.0101946000
_diffrn_orient_matrix_UB_33 0.0023094000
_diffrn_radiation_monochromator 'focusing graphite'
_diffrn_radiation_probe x-ray
_diffrn_radiation_type MoK\a
_diffrn_radiation_wavelength 0.71073
_diffrn_reflns_av_R_equivalents 0.0560
_diffrn_reflns_av_unetI/netI 0.0490
_diffrn_reflns_Laue_measured_fraction_full 0.998
_diffrn_reflns_Laue_measured_fraction_max 0.992
_diffrn_reflns_limit_h_max 15
_diffrn_reflns_limit_h_min -15
_diffrn_reflns_limit_k_max 19
_diffrn_reflns_limit_k_min -19
_diffrn_reflns_limit_l_max 22
_diffrn_reflns_limit_l_min -22
_diffrn_reflns_number 67993
_diffrn_reflns_point_group_measured_fraction_full 0.998
_diffrn_reflns_point_group_measured_fraction_max 0.992
_diffrn_reflns_theta_full 25.242
_diffrn_reflns_theta_max 31.506
_diffrn_reflns_theta_min 2.871
_diffrn_source 'fine-focus sealed X-ray tube'
_diffrn_source_type 'Enhance (Mo) X-ray Source'
_exptl_absorpt_coefficient_mu 1.026
_exptl_absorpt_correction_T_max 1.00000
_exptl_absorpt_correction_T_min 0.68585
_exptl_absorpt_correction_type multi-scan
_exptl_absorpt_process_details
;
CrysAlisPro 1.171.39.23a (Rigaku Oxford Diffraction, 2015)
Empirical absorption correction using spherical harmonics,
 implemented in SCALE3 ABSPACK scaling algorithm.
;
_exptl_crystal_colour 'clear red'
_exptl_crystal_colour_lustre clear
_exptl_crystal_colour_primary red
_exptl_crystal_density_diffrn 1.654
_exptl_crystal_description plate
_exptl_crystal_F_000 1076
_exptl_crystal_recrystallization_method 'DCM layer hexane'
_exptl_crystal_size_max 0.5
_exptl_crystal_size_mid 0.2
_exptl_crystal_size_min 0.05
_refine_diff_density_max 0.757
_refine_diff_density_min -0.577
_refine_diff_density_rms 0.108
_refine_ls_extinction_method none
_refine_ls_goodness_of_fit_ref 1.049
_refine_ls_hydrogen_treatment constr
_refine_ls_matrix_type full
_refine_ls_number_parameters 529
_refine_ls_number_reflns 14224
_refine_ls_number_restraints 0
_refine_ls_restrained_S_all 1.049
_refine_ls_R_factor_all 0.0503
_refine_ls_R_factor_gt 0.0334
_refine_ls_shift/su_max 0.238
_refine_ls_shift/su_mean 0.009
_refine_ls_structure_factor_coef Fsqd
_refine_ls_weighting_details 'w=1/[\s^2^(Fo^2^)+(0.0250P)^2^+0.8500P] where P=(Fo^2^+2Fc^2^)/3'
_refine_ls_weighting_scheme calc
_refine_ls_wR_factor_gt 0.0660
_refine_ls_wR_factor_ref 0.0735
_reflns_Friedel_coverage 0.000
_reflns_number_gt 11441
_reflns_number_total 14224
_reflns_threshold_expression 'I > 2\s(I)'
_cod_data_source_file c9sc02683e2.cif
_cod_data_source_block pjxr08_2
_cod_database_code 1552037
_shelx_shelxl_version_number 2017/1
_shelx_space_group_comment
;
The symmetry employed for this shelxl refinement is uniquely defined
by the following loop, which should always be used as a source of
symmetry information in preference to the above space-group names.
They are only intended as comments.
;
_reflns_odcompleteness_completeness 99.91
_reflns_odcompleteness_iscentric 1
_reflns_odcompleteness_theta 30.44
_olex2_refinement_description
;
1. Fixed Uiso
 At 1.2 times of:
  All C(H) groups
 At 1.5 times of:
  All C(H,H,H) groups
2.a Ternary CH refined with riding coordinates:
 C010(H010)
2.b Aromatic/amide H refined with riding coordinates:
 C00S(H00S), C00W(H00W), C00X(H00X), C011(H011), C012(H012), C013(H013),
 C014(H014), C016(H016), C017(H017), C019(H019), C01B(H01G), C01C(H01H),
 C01F(H01O), C01H(H01S), C01J(H01W), C01K(H01X), C01L(H01Y), C01M(H01Z)
2.c Idealised Me refined as rotating group:
 C018(H01A,H01B,H01C), C01A(H01D,H01E,H01F), C01D(H01I,H01J,H01K), C01E(H01L,
 H01M,H01N), C01G(H01P,H01Q,H01R), C01I(H01T,H01U,H01V)
;
_olex2_submission_special_instructions 'No special instructions were received'
_oxdiff_exptl_absorpt_empirical_details
;
Empirical correction (ABSPACK) includes:
- Absorption correction using spherical harmonics
- Frame scaling
;
_oxdiff_exptl_absorpt_empirical_full_max 1.415
_oxdiff_exptl_absorpt_empirical_full_min 0.676

loop_
_space_group_symop_operation_xyz
'x, y, z'
'-x, -y, -z'

loop_
_atom_site_label
_atom_site_type_symbol
_atom_site_fract_x
_atom_site_fract_y
_atom_site_fract_z
_atom_site_U_iso_or_equiv
_atom_site_adp_type
_atom_site_occupancy
_atom_site_site_symmetry_order
_atom_site_calc_flag
_atom_site_refinement_flags_posn
Rh01 Rh 0.29929(2) 0.23339(2) 0.35201(2) 0.01247(4) Uani 1 1 d .
Rh02 Rh 0.46590(2) 0.28974(2) 0.24366(2) 0.01216(4) Uani 1 1 d .
S003 S 0.17353(5) 0.22774(4) 0.14757(4) 0.01642(10) Uani 1 1 d .
S004 S 0.29755(5) 0.46670(4) 0.31595(4) 0.01562(10) Uani 1 1 d .
P1 P 0.63050(5) 0.31501(4) 0.16686(4) 0.01352(10) Uani 1 1 d .
Si06 Si 0.35267(6) 0.30315(4) 0.58558(4) 0.01606(12) Uani 1 1 d .
Si07 Si 0.20971(6) -0.01325(4) 0.38859(4) 0.01735(12) Uani 1 1 d .
F008 F 0.29089(14) 0.06254(10) 0.13196(11) 0.0318(3) Uani 1 1 d .
O1 O 0.23100(14) 0.37881(10) 0.34780(10) 0.0172(3) Uani 1 1 d .
O00A O 0.29297(14) 0.28003(11) 0.13537(10) 0.0187(3) Uani 1 1 d .
O00B O 0.16250(14) 0.20011(11) 0.24067(10) 0.0169(3) Uani 1 1 d .
F00C F 0.07245(13) 0.54428(11) 0.29050(10) 0.0321(3) Uani 1 1 d .
O00D O 0.38946(14) 0.44457(11) 0.25486(11) 0.0196(3) Uani 1 1 d .
F00E F 0.12465(15) 0.46616(12) 0.17791(10) 0.0391(4) Uani 1 1 d .
F00F F 0.20301(16) 0.12091(12) 0.00893(10) 0.0407(4) Uani 1 1 d .
F00G F 0.08666(15) 0.04978(12) 0.10020(12) 0.0417(4) Uani 1 1 d .
O00H O 0.33686(15) 0.53802(12) 0.38326(11) 0.0246(4) Uani 1 1 d .
O00I O 0.05935(15) 0.26574(13) 0.10264(11) 0.0255(4) Uani 1 1 d .
F00J F 0.21249(16) 0.60762(12) 0.21260(14) 0.0526(5) Uani 1 1 d .
C00K C 0.3311(2) 0.07721(15) 0.35288(14) 0.0156(4) Uani 1 1 d .
C00L C 0.54359(19) 0.16479(14) 0.30062(14) 0.0135(4) Uani 1 1 d .
C00M C 0.58004(19) 0.25403(14) 0.35681(14) 0.0136(4) Uani 1 1 d .
C00N C 0.4262(2) 0.11922(15) 0.32575(14) 0.0146(4) Uani 1 1 d .
C00O C 0.4857(2) 0.26833(15) 0.41820(14) 0.0145(4) Uani 1 1 d .
C00P C 0.63688(19) 0.10289(15) 0.26154(13) 0.0136(4) Uani 1 1 d .
C00Q C 0.4100(2) 0.27672(15) 0.47537(14) 0.0160(4) Uani 1 1 d .
C00R C 0.80395(19) 0.29392(15) 0.32032(14) 0.0140(4) Uani 1 1 d .
C00S C 0.6176(2) 0.00040(15) 0.25892(14) 0.0169(4) Uani 1 1 d .
H00S H 0.547292 -0.028108 0.282375 0.020 Uiso 1 1 calc R
C00T C 0.74356(19) 0.14521(15) 0.22561(13) 0.0139(4) Uani 1 1 d .
C00U C 0.71349(19) 0.29106(14) 0.38218(14) 0.0139(4) Uani 1 1 d .
C00V C 0.1695(2) 0.52423(17) 0.24496(16) 0.0232(5) Uani 1 1 d .
C00W C 0.7501(2) 0.32450(15) 0.46870(15) 0.0171(4) Uani 1 1 d .
H00W H 0.691012 0.322328 0.509984 0.021 Uiso 1 1 calc R
C00X C 0.8260(2) 0.08390(16) 0.18755(14) 0.0175(4) Uani 1 1 d .
H00X H 0.895800 0.111580 0.162882 0.021 Uiso 1 1 calc R
C00Y C 0.6219(2) 0.25460(16) 0.05890(14) 0.0165(4) Uani 1 1 d .
C00Z C 0.1898(2) 0.10786(18) 0.09421(17) 0.0255(5) Uani 1 1 d .
C010 C 0.77052(19) 0.25524(14) 0.22686(14) 0.0131(4) Uani 1 1 d .
H010 H 0.844146 0.268607 0.193945 0.016 Uiso 1 1 calc R
C011 C 0.9273(2) 0.33053(15) 0.34673(15) 0.0171(4) Uani 1 1 d .
H011 H 0.987493 0.332178 0.306208 0.021 Uiso 1 1 calc R
C012 C 0.7021(2) -0.05905(16) 0.22178(15) 0.0206(5) Uani 1 1 d .
H012 H 0.688764 -0.127070 0.221086 0.025 Uiso 1 1 calc R
C013 C 0.5299(2) 0.18007(16) 0.03757(15) 0.0198(4) Uani 1 1 d .
H013 H 0.470735 0.164460 0.076999 0.024 Uiso 1 1 calc R
C014 C 0.5782(2) 0.50512(17) 0.11806(16) 0.0228(5) Uani 1 1 d .
H014 H 0.493801 0.481754 0.113832 0.027 Uiso 1 1 calc R
C015 C 0.6763(2) 0.44233(16) 0.14575(15) 0.0181(4) Uani 1 1 d .
C016 C 0.8734(2) 0.36097(16) 0.49406(15) 0.0207(5) Uani 1 1 d .
H016 H 0.896562 0.382884 0.552007 0.025 Uiso 1 1 calc R
C017 C 0.8062(2) -0.01724(16) 0.18570(15) 0.0207(5) Uani 1 1 d .
H017 H 0.862626 -0.057002 0.160347 0.025 Uiso 1 1 calc R
C018 C 0.3256(3) 0.43626(17) 0.59470(17) 0.0278(5) Uani 1 1 d .
H01A H 0.402411 0.473015 0.585627 0.042 Uiso 1 1 calc GR
H01B H 0.302255 0.450604 0.652730 0.042 Uiso 1 1 calc GR
H01C H 0.257971 0.454309 0.550469 0.042 Uiso 1 1 calc GR
C019 C 0.9617(2) 0.36467(16) 0.43301(15) 0.0197(4) Uani 1 1 d .
H019 H 1.044012 0.389960 0.449642 0.024 Uiso 1 1 calc R
C01A C 0.0580(2) 0.05122(18) 0.39336(16) 0.0244(5) Uani 1 1 d .
H01D H 0.070067 0.101200 0.438656 0.037 Uiso 1 1 calc GR
H01E H -0.007591 0.004704 0.406975 0.037 Uiso 1 1 calc GR
H01F H 0.032969 0.081066 0.336920 0.037 Uiso 1 1 calc GR
C01B C 0.5257(2) 0.12884(18) -0.04192(16) 0.0253(5) Uani 1 1 d .
H01G H 0.463788 0.079121 -0.055775 0.030 Uiso 1 1 calc R
C01C C 0.6052(3) 0.60201(18) 0.09674(18) 0.0298(6) Uani 1 1 d .
H01H H 0.539032 0.643702 0.078925 0.036 Uiso 1 1 calc R
C01D C 0.2016(2) 0.22927(18) 0.59264(16) 0.0256(5) Uani 1 1 d .
H01I H 0.139331 0.246622 0.544457 0.038 Uiso 1 1 calc GR
H01J H 0.169458 0.242741 0.648139 0.038 Uiso 1 1 calc GR
H01K H 0.218165 0.160447 0.588940 0.038 Uiso 1 1 calc GR
C01E C 0.4817(2) 0.26234(18) 0.66985(16) 0.0250(5) Uani 1 1 d .
H01L H 0.492550 0.192973 0.663151 0.038 Uiso 1 1 calc GR
H01M H 0.459230 0.275521 0.728323 0.038 Uiso 1 1 calc GR
H01N H 0.560105 0.297437 0.661630 0.038 Uiso 1 1 calc GR
C01F C 0.6135(3) 0.15180(18) -0.10053(16) 0.0277(5) Uani 1 1 d .
H01O H 0.609825 0.118334 -0.154413 0.033 Uiso 1 1 calc R
C01G C 0.1860(3) -0.11528(19) 0.30589(19) 0.0338(6) Uani 1 1 d .
H01P H 0.152403 -0.089817 0.249231 0.051 Uiso 1 1 calc GR
H01Q H 0.126915 -0.163947 0.325063 0.051 Uiso 1 1 calc GR
H01R H 0.266291 -0.144767 0.300664 0.051 Uiso 1 1 calc GR
C01H C 0.7109(2) 0.27659(18) -0.00016(16) 0.0249(5) Uani 1 1 d .
H01S H 0.772949 0.326243 0.013425 0.030 Uiso 1 1 calc R
C01I C 0.2773(3) -0.05798(19) 0.49905(17) 0.0302(6) Uani 1 1 d .
H01T H 0.357400 -0.087821 0.493897 0.045 Uiso 1 1 calc GR
H01U H 0.218971 -0.105698 0.520522 0.045 Uiso 1 1 calc GR
H01V H 0.290428 -0.003588 0.539925 0.045 Uiso 1 1 calc GR
C01J C 0.7071(3) 0.22445(19) -0.07927(17) 0.0299(6) Uani 1 1 d .
H01W H 0.767582 0.238392 -0.118136 0.036 Uiso 1 1 calc R
C01K C 0.8018(3) 0.4776(2) 0.1516(2) 0.0415(8) Uani 1 1 d .
H01X H 0.868384 0.436575 0.170037 0.050 Uiso 1 1 calc R
C01L C 0.7297(3) 0.6365(2) 0.1019(2) 0.0440(8) Uani 1 1 d .
H01Y H 0.748044 0.701290 0.086739 0.053 Uiso 1 1 calc R
C01M C 0.8273(3) 0.5752(2) 0.1296(3) 0.0610(11) Uani 1 1 d .
H01Z H 0.911413 0.599183 0.133718 0.073 Uiso 1 1 calc R

loop_
_atom_site_aniso_label
_atom_site_aniso_U_11
_atom_site_aniso_U_22
_atom_site_aniso_U_33
_atom_site_aniso_U_23
_atom_site_aniso_U_13
_atom_site_aniso_U_12
Rh01 0.01038(8) 0.01405(8) 0.01330(8) 0.00030(6) 0.00301(6) -0.00039(6)
Rh02 0.00966(8) 0.01438(7) 0.01268(8) 0.00087(6) 0.00236(6) 0.00033(6)
S003 0.0125(2) 0.0205(2) 0.0159(2) -0.0014(2) 0.00075(19) -0.00027(19)
S004 0.0134(2) 0.0144(2) 0.0195(3) -0.00013(19) 0.0038(2) 0.00027(18)
P1 0.0111(2) 0.0157(2) 0.0139(2) 0.0013(2) 0.0022(2) 0.00013(19)
Si06 0.0156(3) 0.0195(3) 0.0136(3) 0.0000(2) 0.0038(2) 0.0010(2)
Si07 0.0162(3) 0.0167(3) 0.0194(3) 0.0017(2) 0.0045(2) -0.0030(2)
F008 0.0291(8) 0.0248(7) 0.0434(9) -0.0049(7) 0.0114(7) 0.0046(6)
O1 0.0137(7) 0.0161(7) 0.0227(8) 0.0015(6) 0.0065(6) 0.0009(6)
O00A 0.0146(7) 0.0232(8) 0.0179(8) 0.0011(6) 0.0011(6) -0.0017(6)
O00B 0.0126(7) 0.0220(8) 0.0161(7) -0.0013(6) 0.0026(6) -0.0021(6)
F00C 0.0210(7) 0.0399(8) 0.0361(9) -0.0026(7) 0.0029(6) 0.0140(6)
O00D 0.0175(8) 0.0181(7) 0.0248(8) 0.0025(6) 0.0099(7) 0.0013(6)
F00E 0.0365(9) 0.0524(10) 0.0268(8) -0.0081(7) -0.0088(7) 0.0176(8)
F00F 0.0478(10) 0.0525(10) 0.0228(8) -0.0143(7) 0.0106(7) -0.0034(8)
F00G 0.0291(8) 0.0366(9) 0.0617(12) -0.0248(8) 0.0205(8) -0.0159(7)
O00H 0.0207(8) 0.0235(8) 0.0298(9) -0.0082(7) 0.0044(7) -0.0032(7)
O00I 0.0166(8) 0.0337(9) 0.0250(9) 0.0041(7) -0.0039(7) 0.0021(7)
F00J 0.0402(10) 0.0380(9) 0.0793(14) 0.0374(9) 0.0040(10) 0.0033(8)
C00K 0.0164(10) 0.0142(9) 0.0159(10) -0.0003(8) 0.0004(8) 0.0017(8)
C00L 0.0124(10) 0.0140(9) 0.0143(9) 0.0012(7) 0.0024(8) 0.0000(7)
C00M 0.0130(10) 0.0137(9) 0.0146(9) 0.0008(7) 0.0029(8) 0.0004(7)
C00N 0.0158(10) 0.0145(9) 0.0135(9) -0.0008(7) 0.0010(8) 0.0034(8)
C00O 0.0143(10) 0.0142(9) 0.0143(10) 0.0000(8) -0.0011(8) -0.0011(7)
C00P 0.0138(10) 0.0159(9) 0.0111(9) -0.0005(7) 0.0009(8) 0.0013(7)
C00Q 0.0152(10) 0.0176(10) 0.0146(10) 0.0000(8) -0.0007(8) -0.0020(8)
C00R 0.0121(10) 0.0146(9) 0.0148(10) 0.0012(8) -0.0002(8) 0.0007(7)
C00S 0.0172(10) 0.0178(10) 0.0156(10) 0.0008(8) 0.0021(8) -0.0007(8)
C00T 0.0133(10) 0.0177(9) 0.0104(9) 0.0002(7) 0.0000(8) 0.0017(8)
C00U 0.0114(9) 0.0134(9) 0.0165(10) 0.0007(8) 0.0005(8) 0.0016(7)
C00V 0.0211(12) 0.0216(11) 0.0272(12) 0.0054(9) 0.0019(10) 0.0046(9)
C00W 0.0163(10) 0.0171(10) 0.0182(10) -0.0019(8) 0.0030(8) 0.0015(8)
C00X 0.0139(10) 0.0222(10) 0.0166(10) -0.0003(8) 0.0027(8) 0.0019(8)
C00Y 0.0160(10) 0.0205(10) 0.0131(10) 0.0020(8) 0.0024(8) 0.0013(8)
C00Z 0.0214(12) 0.0304(12) 0.0256(12) -0.0099(10) 0.0084(10) -0.0054(10)
C010 0.0090(9) 0.0157(9) 0.0150(9) 0.0010(8) 0.0027(7) 0.0006(7)
C011 0.0125(10) 0.0194(10) 0.0200(11) 0.0006(8) 0.0036(8) 0.0016(8)
C012 0.0250(12) 0.0164(10) 0.0201(11) -0.0017(8) 0.0009(9) 0.0024(9)
C013 0.0180(11) 0.0240(11) 0.0174(11) 0.0005(9) 0.0028(9) -0.0018(9)
C014 0.0215(12) 0.0236(11) 0.0240(12) 0.0057(9) 0.0046(10) 0.0025(9)
C015 0.0181(11) 0.0187(10) 0.0174(10) 0.0037(8) 0.0015(8) -0.0010(8)
C016 0.0189(11) 0.0241(11) 0.0184(11) -0.0058(9) -0.0009(9) -0.0012(9)
C017 0.0197(11) 0.0232(11) 0.0198(11) -0.0049(9) 0.0039(9) 0.0057(9)
C018 0.0330(14) 0.0236(12) 0.0274(13) -0.0036(10) 0.0047(11) 0.0051(10)
C019 0.0129(10) 0.0210(11) 0.0244(12) -0.0039(9) -0.0010(9) -0.0013(8)
C01A 0.0166(11) 0.0318(13) 0.0254(12) 0.0024(10) 0.0053(9) -0.0010(9)
C01B 0.0283(13) 0.0246(12) 0.0222(12) -0.0030(9) 0.0004(10) -0.0022(10)
C01C 0.0343(15) 0.0231(12) 0.0325(14) 0.0082(10) 0.0038(11) 0.0082(10)
C01D 0.0195(12) 0.0344(13) 0.0237(12) 0.0019(10) 0.0061(10) -0.0011(10)
C01E 0.0248(12) 0.0265(12) 0.0227(12) 0.0049(10) -0.0012(10) -0.0034(10)
C01F 0.0404(15) 0.0263(12) 0.0177(11) -0.0021(9) 0.0063(11) 0.0106(11)
C01G 0.0357(15) 0.0270(13) 0.0390(16) -0.0098(12) 0.0083(12) -0.0089(11)
C01H 0.0263(13) 0.0269(12) 0.0231(12) 0.0001(10) 0.0114(10) -0.0033(10)
C01I 0.0310(14) 0.0289(13) 0.0314(14) 0.0118(11) 0.0062(11) 0.0041(11)
C01J 0.0366(15) 0.0318(13) 0.0245(13) 0.0030(10) 0.0170(11) 0.0019(11)
C01K 0.0208(13) 0.0295(14) 0.070(2) 0.0242(14) -0.0127(14) -0.0074(11)
C01L 0.0475(18) 0.0228(13) 0.057(2) 0.0188(13) -0.0104(15) -0.0084(12)
C01M 0.0330(17) 0.0408(17) 0.101(3) 0.0380(19) -0.0226(18) -0.0176(14)

loop_
_atom_type_symbol
_atom_type_description
_atom_type_scat_dispersion_real
_atom_type_scat_dispersion_imag
_atom_type_scat_source
C C 0.0033 0.0016 'International Tables Vol C Tables 4.2.6.8 and 6.1.1.4'
H H 0.0000 0.0000 'International Tables Vol C Tables 4.2.6.8 and 6.1.1.4'
F F 0.0171 0.0103 'International Tables Vol C Tables 4.2.6.8 and 6.1.1.4'
O O 0.0106 0.0060 'International Tables Vol C Tables 4.2.6.8 and 6.1.1.4'
P P 0.1023 0.0942 'International Tables Vol C Tables 4.2.6.8 and 6.1.1.4'
Rh Rh -1.1178 0.9187 'International Tables Vol C Tables 4.2.6.8 and 6.1.1.4'
S S 0.1246 0.1234 'International Tables Vol C Tables 4.2.6.8 and 6.1.1.4'
Si Si 0.0817 0.0704 'International Tables Vol C Tables 4.2.6.8 and 6.1.1.4'

loop_
_geom_angle_atom_site_label_1
_geom_angle_atom_site_label_2
_geom_angle_atom_site_label_3
_geom_angle
O1 Rh01 Rh02 88.58(4)
O1 Rh01 O00B 87.54(6)
O1 Rh01 C00K 169.19(7)
O1 Rh01 C00N 155.52(7)
O1 Rh01 C00O 97.16(7)
O1 Rh01 C00Q 86.30(7)
O00B Rh01 Rh02 89.81(4)
O00B Rh01 C00K 84.78(7)
O00B Rh01 C00N 95.35(7)
O00B Rh01 C00O 155.51(7)
O00B Rh01 C00Q 169.99(7)
C00K Rh01 Rh02 98.97(6)
C00N Rh01 Rh02 67.17(6)
C00N Rh01 C00K 33.64(8)
C00N Rh01 C00Q 93.53(8)
C00O Rh01 Rh02 66.41(6)
C00O Rh01 C00K 92.96(8)
C00O Rh01 C00N 70.79(8)
C00O Rh01 C00Q 33.75(8)
C00Q Rh01 Rh02 97.92(6)
C00Q Rh01 C00K 100.19(8)
P1 Rh02 Rh01 168.487(16)
P1 Rh02 O00A 103.46(4)
P1 Rh02 O00D 102.80(4)
O00A Rh02 Rh01 84.64(4)
O00D Rh02 Rh01 86.53(4)
O00D Rh02 O00A 79.90(6)
C00L Rh02 Rh01 76.98(6)
C00L Rh02 P1 91.73(6)
C00L Rh02 O00A 121.14(7)
C00L Rh02 O00D 151.14(7)
C00M Rh02 Rh01 77.25(6)
C00M Rh02 P1 92.96(6)
C00M Rh02 O00A 158.07(7)
C00M Rh02 O00D 110.85(7)
C00M Rh02 C00L 42.69(8)
O00A S003 O00B 113.53(9)
O00A S003 C00Z 103.17(10)
O00B S003 C00Z 102.50(10)
O00I S003 O00A 117.05(10)
O00I S003 O00B 113.69(10)
O00I S003 C00Z 104.65(11)
O1 S004 C00V 101.88(10)
O00D S004 O1 113.72(9)
O00D S004 C00V 103.33(10)
O00H S004 O1 114.16(10)
O00H S004 O00D 116.68(10)
O00H S004 C00V 104.70(11)
C00Y P1 Rh02 116.80(7)
C00Y P1 C010 100.84(10)
C010 P1 Rh02 108.02(7)
C015 P1 Rh02 116.93(7)
C015 P1 C00Y 104.63(10)
C015 P1 C010 108.22(10)
C018 Si06 C00Q 109.43(11)
C018 Si06 C01D 110.89(12)
C018 Si06 C01E 112.01(12)
C01D Si06 C00Q 108.05(10)
C01E Si06 C00Q 105.18(11)
C01E Si06 C01D 111.04(11)
C01A Si07 C00K 108.23(10)
C01A Si07 C01G 110.22(12)
C01G Si07 C00K 108.69(11)
C01I Si07 C00K 105.79(11)
C01I Si07 C01A 112.40(12)
C01I Si07 C01G 111.32(13)
S004 O1 Rh01 125.90(9)
S003 O00A Rh02 123.21(9)
S003 O00B Rh01 126.16(9)
S004 O00D Rh02 121.72(9)
Si07 C00K Rh01 121.25(11)
C00N C00K Rh01 72.66(13)
C00N C00K Si07 166.09(18)
C00M C00L Rh02 68.32(11)
C00N C00L Rh02 97.63(13)
C00N C00L C00M 109.97(17)
C00N C00L C00P 119.36(17)
C00P C00L Rh02 125.17(14)
C00P C00L C00M 123.98(18)
C00L C00M Rh02 68.99(11)
C00O C00M Rh02 96.61(13)
C00O C00M C00L 109.82(17)
C00O C00M C00U 118.79(18)
C00U C00M Rh02 125.92(14)
C00U C00M C00L 124.59(17)
C00K C00N Rh01 73.71(13)
C00K C00N C00L 175.1(2)
C00L C00N Rh01 108.57(13)
C00M C00O Rh01 109.14(14)
C00Q C00O Rh01 73.91(14)
C00Q C00O C00M 175.4(2)
C00S C00P C00L 119.53(18)
C00S C00P C00T 119.07(19)
C00T C00P C00L 121.39(18)
Si06 C00Q Rh01 128.62(11)
C00O C00Q Rh01 72.34(13)
C00O C00Q Si06 159.02(18)
C00U C00R C010 121.16(18)
C011 C00R C00U 119.33(19)
C011 C00R C010 119.49(18)
C00P C00S H00S 119.6
C012 C00S C00P 120.8(2)
C012 C00S H00S 119.6
C00P C00T C010 121.79(18)
C00X C00T C00P 118.99(19)
C00X C00T C010 119.22(18)
C00R C00U C00M 121.34(18)
C00W C00U C00M 119.56(18)
C00W C00U C00R 119.10(19)
F00C C00V S004 111.04(17)
F00E C00V S004 111.36(16)
F00E C00V F00C 107.69(19)
F00E C00V F00J 108.5(2)
F00J C00V S004 109.92(17)
F00J C00V F00C 108.2(2)
C00U C00W H00W 119.5
C016 C00W C00U 120.9(2)
C016 C00W H00W 119.5
C00T C00X H00X 119.3
C017 C00X C00T 121.4(2)
C017 C00X H00X 119.3
C013 C00Y P1 119.23(16)
C013 C00Y C01H 119.2(2)
C01H C00Y P1 121.39(17)
F008 C00Z S003 111.01(16)
F008 C00Z F00F 108.56(19)
F008 C00Z F00G 108.4(2)
F00F C00Z S003 109.66(18)
F00F C00Z F00G 108.4(2)
F00G C00Z S003 110.79(16)
P1 C010 H010 107.9
C00R C010 P1 112.97(14)
C00R C010 C00T 111.66(17)
C00R C010 H010 107.9
C00T C010 P1 108.23(14)
C00T C010 H010 107.9
C00R C011 H011 119.6
C019 C011 C00R 120.8(2)
C019 C011 H011 119.6
C00S C012 H012 120.0
C017 C012 C00S 120.1(2)
C017 C012 H012 120.0
C00Y C013 H013 119.7
C01B C013 C00Y 120.6(2)
C01B C013 H013 119.7
C015 C014 H014 119.7
C01C C014 H014 119.7
C01C C014 C015 120.6(2)
C014 C015 P1 116.93(17)
C01K C015 P1 123.67(18)
C01K C015 C014 119.3(2)
C00W C016 H016 120.1
C019 C016 C00W 119.9(2)
C019 C016 H016 120.1
C00X C017 C012 119.7(2)
C00X C017 H017 120.2
C012 C017 H017 120.2
Si06 C018 H01A 109.5
Si06 C018 H01B 109.5
Si06 C018 H01C 109.5
H01A C018 H01B 109.5
H01A C018 H01C 109.5
H01B C018 H01C 109.5
C011 C019 H019 120.0
C016 C019 C011 120.0(2)
C016 C019 H019 120.0
Si07 C01A H01D 109.5
Si07 C01A H01E 109.5
Si07 C01A H01F 109.5
H01D C01A H01E 109.5
H01D C01A H01F 109.5
H01E C01A H01F 109.5
C013 C01B H01G 120.1
C01F C01B C013 119.8(2)
C01F C01B H01G 120.1
C014 C01C H01H 120.1
C01L C01C C014 119.9(2)
C01L C01C H01H 120.1
Si06 C01D H01I 109.5
Si06 C01D H01J 109.5
Si06 C01D H01K 109.5
H01I C01D H01J 109.5
H01I C01D H01K 109.5
H01J C01D H01K 109.5
Si06 C01E H01L 109.5
Si06 C01E H01M 109.5
Si06 C01E H01N 109.5
H01L C01E H01M 109.5
H01L C01E H01N 109.5
H01M C01E H01N 109.5
C01B C01F H01O 119.9
C01B C01F C01J 120.1(2)
C01J C01F H01O 119.9
Si07 C01G H01P 109.5
Si07 C01G H01Q 109.5
Si07 C01G H01R 109.5
H01P C01G H01Q 109.5
H01P C01G H01R 109.5
H01Q C01G H01R 109.5
C00Y C01H H01S 120.0
C01J C01H C00Y 120.0(2)
C01J C01H H01S 120.0
Si07 C01I H01T 109.5
Si07 C01I H01U 109.5
Si07 C01I H01V 109.5
H01T C01I H01U 109.5
H01T C01I H01V 109.5
H01U C01I H01V 109.5
C01F C01J C01H 120.2(2)
C01F C01J H01W 119.9
C01H C01J H01W 119.9
C015 C01K H01X 120.3
C015 C01K C01M 119.3(3)
C01M C01K H01X 120.3
C01C C01L H01Y 120.0
C01C C01L C01M 120.0(2)
C01M C01L H01Y 120.0
C01K C01M H01Z 119.6
C01L C01M C01K 120.9(3)
C01L C01M H01Z 119.6

loop_
_geom_bond_atom_site_label_1
_geom_bond_atom_site_label_2
_geom_bond_distance
Rh01 Rh02 2.6297(2)
Rh01 O1 2.1246(14)
Rh01 O00B 2.1297(15)
Rh01 C00K 2.160(2)
Rh01 C00N 2.148(2)
Rh01 C00O 2.141(2)
Rh01 C00Q 2.159(2)
Rh02 P1 2.2115(5)
Rh02 O00A 2.3114(15)
Rh02 O00D 2.2912(15)
Rh02 C00L 2.058(2)
Rh02 C00M 2.049(2)
S003 O00A 1.4543(15)
S003 O00B 1.4751(16)
S003 O00I 1.4273(17)
S003 C00Z 1.839(2)
S004 O1 1.4733(15)
S004 O00D 1.4504(15)
S004 O00H 1.4234(16)
S004 C00V 1.827(2)
P1 C00Y 1.820(2)
P1 C010 1.856(2)
P1 C015 1.818(2)
Si06 C00Q 1.876(2)
Si06 C018 1.848(2)
Si06 C01D 1.867(2)
Si06 C01E 1.857(2)
Si07 C00K 1.868(2)
Si07 C01A 1.858(2)
Si07 C01G 1.859(2)
Si07 C01I 1.854(3)
F008 C00Z 1.323(3)
F00C C00V 1.331(3)
F00E C00V 1.320(3)
F00F C00Z 1.325(3)
F00G C00Z 1.333(3)
F00J C00V 1.321(3)
C00K C00N 1.246(3)
C00L C00M 1.495(3)
C00L C00N 1.454(3)
C00L C00P 1.487(3)
C00M C00O 1.453(3)
C00M C00U 1.486(3)
C00O C00Q 1.248(3)
C00P C00S 1.401(3)
C00P C00T 1.409(3)
C00R C00U 1.409(3)
C00R C010 1.509(3)
C00R C011 1.392(3)
C00S H00S 0.9300
C00S C012 1.386(3)
C00T C00X 1.393(3)
C00T C010 1.512(3)
C00U C00W 1.395(3)
C00W H00W 0.9300
C00W C016 1.388(3)
C00X H00X 0.9300
C00X C017 1.383(3)
C00Y C013 1.390(3)
C00Y C01H 1.392(3)
C010 H010 0.9800
C011 H011 0.9300
C011 C019 1.391(3)
C012 H012 0.9300
C012 C017 1.385(3)
C013 H013 0.9300
C013 C01B 1.385(3)
C014 H014 0.9300
C014 C015 1.391(3)
C014 C01C 1.384(3)
C015 C01K 1.386(3)
C016 H016 0.9300
C016 C019 1.383(3)
C017 H017 0.9300
C018 H01A 0.9600
C018 H01B 0.9600
C018 H01C 0.9600
C019 H019 0.9300
C01A H01D 0.9600
C01A H01E 0.9600
C01A H01F 0.9600
C01B H01G 0.9300
C01B C01F 1.381(3)
C01C H01H 0.9300
C01C C01L 1.372(4)
C01D H01I 0.9600
C01D H01J 0.9600
C01D H01K 0.9600
C01E H01L 0.9600
C01E H01M 0.9600
C01E H01N 0.9600
C01F H01O 0.9300
C01F C01J 1.383(4)
C01G H01P 0.9600
C01G H01Q 0.9600
C01G H01R 0.9600
C01H H01S 0.9300
C01H C01J 1.387(3)
C01I H01T 0.9600
C01I H01U 0.9600
C01I H01V 0.9600
C01J H01W 0.9300
C01K H01X 0.9300
C01K C01M 1.391(4)
C01L H01Y 0.9300
C01L C01M 1.375(4)
C01M H01Z 0.9300
